data_4129647
loop_
_publ_author_name
'Lu, Zhaohong'
'Li, Hailong'
'Bian, Ming'
'Li, Ang'

_publ_section_title
;
 Total Synthesis of Epoxyeujindole A.
;
_journal_issue 43
_journal_name_full 'Journal of the American Chemical Society'
_journal_page_first 13764
_journal_page_last 13767
_journal_paper_doi 10.1021/jacs.5b09198
_journal_volume 137
_journal_year 2015
_chemical_absolute_configuration ad
_chemical_formula_moiety 'C28 H35 N O'
_chemical_formula_sum 'C28 H35 N O'
_chemical_formula_weight 401.57
_space_group_IT_number 19
_space_group_name_Hall 'P 2ac 2ab'
_space_group_name_H-M_alt 'P 21 21 21'
_symmetry_cell_setting orthorhombic
_symmetry_space_group_name_H-M 'P 21 21 21'
_atom_sites_solution_hydrogens geom
_atom_sites_solution_primary direct
_atom_sites_solution_secondary difmap
_audit_creation_method SHELXL-97
_cell_angle_alpha 90.00
_cell_angle_beta 90.00
_cell_angle_gamma 90.00
_cell_formula_units_Z 4
_cell_length_a 9.0368(2)
_cell_length_b 11.3775(3)
_cell_length_c 22.1398(5)
_cell_measurement_reflns_used 7537
_cell_measurement_temperature 296(2)
_cell_measurement_theta_max 67.04
_cell_measurement_theta_min 4.37
_cell_volume 2276.33(9)
_computing_cell_refinement 'Bruker SAINT'
_computing_data_collection 'Bruker APEX2'
_computing_data_reduction 'Bruker SAINT'
_computing_molecular_graphics 'Bruker SHELXTL'
_computing_publication_material 'Bruker SHELXTL'
_computing_structure_refinement 'SHELXL-97 (Sheldrick, 2008)'
_computing_structure_solution 'SHELXS-97 (Sheldrick, 2008)'
_diffrn_ambient_temperature 296(2)
_diffrn_measured_fraction_theta_full 0.954
_diffrn_measured_fraction_theta_max 0.954
_diffrn_measurement_device_type 'Bruker APEX-II CCD'
_diffrn_measurement_method '\f and \w scans'
_diffrn_radiation_monochromator graphite
_diffrn_radiation_source 'fine-focus sealed tube'
_diffrn_radiation_type CuK\a
_diffrn_radiation_wavelength 1.54178
_diffrn_reflns_av_R_equivalents 0.0237
_diffrn_reflns_av_sigmaI/netI 0.0282
_diffrn_reflns_limit_h_max 10
_diffrn_reflns_limit_h_min -10
_diffrn_reflns_limit_k_max 13
_diffrn_reflns_limit_k_min -12
_diffrn_reflns_limit_l_max 25
_diffrn_reflns_limit_l_min -26
_diffrn_reflns_number 10449
_diffrn_reflns_theta_full 67.29
_diffrn_reflns_theta_max 67.29
_diffrn_reflns_theta_min 4.37
_diffrn_standards_number 0
_exptl_absorpt_coefficient_mu 0.530
_exptl_absorpt_correction_T_max 0.7529
_exptl_absorpt_correction_T_min 0.6218
_exptl_absorpt_correction_type multi-scan
_exptl_absorpt_process_details SADABS
_exptl_crystal_colour colorless
_exptl_crystal_density_diffrn 1.172
_exptl_crystal_density_method 'not measured'
_exptl_crystal_description block
_exptl_crystal_F_000 872
_exptl_crystal_size_max 0.36
_exptl_crystal_size_mid 0.25
_exptl_crystal_size_min 0.20
_refine_diff_density_max 0.255
_refine_diff_density_min -0.249
_refine_diff_density_rms 0.073
_refine_ls_abs_structure_details 'Flack H D (1983), Acta Cryst. A39, 876-881'
_refine_ls_abs_structure_Flack 0.0(3)
_refine_ls_extinction_method none
_refine_ls_goodness_of_fit_ref 1.045
_refine_ls_hydrogen_treatment constr
_refine_ls_matrix_type full
_refine_ls_number_parameters 271
_refine_ls_number_reflns 3851
_refine_ls_number_restraints 0
_refine_ls_restrained_S_all 1.045
_refine_ls_R_factor_all 0.0429
_refine_ls_R_factor_gt 0.0422
_refine_ls_shift/su_max 0.000
_refine_ls_shift/su_mean 0.000
_refine_ls_structure_factor_coef Fsqd
_refine_ls_weighting_details 'calc w=1/[\s^2^(Fo^2^)+(0.0775P)^2^+0.1855P] where P=(Fo^2^+2Fc^2^)/3'
_refine_ls_weighting_scheme calc
_refine_ls_wR_factor_gt 0.1154
_refine_ls_wR_factor_ref 0.1164
_reflns_number_gt 3774
_reflns_number_total 3851
_reflns_threshold_expression >2sigma(I)
_cod_data_source_file ja5b09198_si_002.cif
_cod_data_source_block 319
_cod_database_code 4129647

loop_
_symmetry_equiv_pos_as_xyz
'x, y, z'
'-x+1/2, -y, z+1/2'
'-x, y+1/2, -z+1/2'
'x+1/2, -y+1/2, -z'

loop_
_atom_site_label
_atom_site_type_symbol
_atom_site_fract_x
_atom_site_fract_y
_atom_site_fract_z
_atom_site_U_iso_or_equiv
_atom_site_adp_type
_atom_site_occupancy
_atom_site_symmetry_multiplicity
_atom_site_calc_flag
_atom_site_refinement_flags
O1 O 0.36923(13) 0.31241(12) 0.22912(6) 0.0633(3) Uani 1 1 d .
N1 N -0.33221(16) 0.31448(16) 0.18840(9) 0.0718(5) Uani 1 1 d .
H1A H -0.4219 0.2906 0.1924 0.086 Uiso 1 1 calc R
C1 C -0.2633(2) 0.33704(16) 0.13434(10) 0.0636(5) Uani 1 1 d .
C2 C -0.3070(3) 0.3278(2) 0.07441(12) 0.0812(6) Uani 1 1 d .
H2A H -0.4019 0.3039 0.0638 0.097 Uiso 1 1 calc R
C3 C -0.2025(3) 0.3560(2) 0.03160(11) 0.0894(7) Uani 1 1 d .
H3A H -0.2288 0.3510 -0.0089 0.107 Uiso 1 1 calc R
C4 C -0.0584(3) 0.3918(2) 0.04602(9) 0.0765(6) Uani 1 1 d .
H4A H 0.0081 0.4092 0.0152 0.092 Uiso 1 1 calc R
C5 C -0.0142(2) 0.40141(15) 0.10568(8) 0.0566(4) Uani 1 1 d .
C6 C 0.1369(2) 0.44056(15) 0.12845(7) 0.0538(4) Uani 1 1 d .
C7 C 0.15468(17) 0.42197(14) 0.19695(7) 0.0473(3) Uani 1 1 d .
C8 C 0.30979(19) 0.43002(17) 0.22124(8) 0.0578(4) Uani 1 1 d .
H8A H 0.3727 0.4763 0.1941 0.069 Uiso 1 1 calc R
C9 C 0.3160(2) 0.47798(16) 0.28435(8) 0.0620(5) Uani 1 1 d .
H9A H 0.2608 0.5508 0.2881 0.074 Uiso 1 1 calc R
H9B H 0.4170 0.4903 0.2977 0.074 Uiso 1 1 calc R
C10 C 0.24111(18) 0.37668(14) 0.31889(7) 0.0496(4) Uani 1 1 d .
C11 C 0.07224(18) 0.37896(14) 0.30377(7) 0.0463(3) Uani 1 1 d .
H11A H 0.0367 0.2995 0.3128 0.056 Uiso 1 1 calc R
C12 C 0.04566(17) 0.39520(12) 0.23632(7) 0.0444(3) Uani 1 1 d .
C13 C -0.10127(17) 0.37282(14) 0.21232(8) 0.0491(3) Uani 1 1 d .
C14 C -0.11970(19) 0.37411(15) 0.14850(8) 0.0524(4) Uani 1 1 d .
C15 C -0.23524(19) 0.33614(17) 0.23520(9) 0.0621(4) Uani 1 1 d .
H15A H -0.2570 0.3273 0.2760 0.075 Uiso 1 1 calc R
C16 C -0.0262(2) 0.46196(17) 0.34220(8) 0.0629(5) Uani 1 1 d .
H16A H -0.1288 0.4372 0.3357 0.075 Uiso 1 1 calc R
C17 C 0.0080(3) 0.4407(2) 0.40892(9) 0.0858(7) Uani 1 1 d .
H17A H -0.0481 0.4958 0.4333 0.103 Uiso 1 1 calc R
H17B H -0.0228 0.3619 0.4199 0.103 Uiso 1 1 calc R
C18 C 0.1696(4) 0.4549(2) 0.42228(9) 0.0848(7) Uani 1 1 d .
H18A H 0.1847 0.4441 0.4653 0.102 Uiso 1 1 calc R
H18B H 0.1982 0.5349 0.4126 0.102 Uiso 1 1 calc R
C19 C 0.2728(2) 0.37060(17) 0.38830(8) 0.0639(5) Uani 1 1 d .
C20 C 0.2479(2) 0.23991(17) 0.40706(8) 0.0638(5) Uani 1 1 d .
H20A H 0.1529 0.2161 0.3896 0.077 Uiso 1 1 calc R
C21 C 0.3650(3) 0.1588(2) 0.38003(11) 0.0776(6) Uani 1 1 d .
H21A H 0.3248 0.0799 0.3778 0.093 Uiso 1 1 calc R
H21B H 0.4495 0.1566 0.4070 0.093 Uiso 1 1 calc R
C22 C 0.4187(2) 0.1947(2) 0.31688(10) 0.0735(5) Uani 1 1 d .
H22A H 0.5096 0.2395 0.3206 0.088 Uiso 1 1 calc R
H22B H 0.4400 0.1247 0.2935 0.088 Uiso 1 1 calc R
C23 C 0.30397(18) 0.26804(15) 0.28397(7) 0.0528(4) Uani 1 1 d .
H23A H 0.2210 0.2168 0.2731 0.063 Uiso 1 1 calc R
C24 C 0.1541(2) 0.57374(18) 0.11634(9) 0.0709(5) Uani 1 1 d .
H24A H 0.0789 0.6160 0.1379 0.106 Uiso 1 1 calc R
H24B H 0.1441 0.5886 0.0739 0.106 Uiso 1 1 calc R
H24C H 0.2499 0.5993 0.1297 0.106 Uiso 1 1 calc R
C25 C 0.2582(3) 0.3744(2) 0.09380(9) 0.0757(6) Uani 1 1 d .
H25A H 0.2490 0.2916 0.1013 0.114 Uiso 1 1 calc R
H25B H 0.3536 0.4010 0.1071 0.114 Uiso 1 1 calc R
H25C H 0.2477 0.3892 0.0513 0.114 Uiso 1 1 calc R
C26 C -0.0181(4) 0.59190(19) 0.32518(11) 0.0894(7) Uani 1 1 d .
H26A H -0.0831 0.6362 0.3508 0.134 Uiso 1 1 calc R
H26B H -0.0477 0.6016 0.2838 0.134 Uiso 1 1 calc R
H26C H 0.0815 0.6196 0.3302 0.134 Uiso 1 1 calc R
C27 C 0.4313(3) 0.4093(2) 0.40542(12) 0.0940(8) Uani 1 1 d .
H27A H 0.4439 0.4035 0.4484 0.141 Uiso 1 1 calc R
H27B H 0.4467 0.4892 0.3929 0.141 Uiso 1 1 calc R
H27C H 0.5018 0.3593 0.3856 0.141 Uiso 1 1 calc R
C28 C 0.2365(3) 0.2186(2) 0.47526(10) 0.0887(7) Uani 1 1 d .
H28A H 0.2210 0.1364 0.4827 0.133 Uiso 1 1 calc R
H28B H 0.1548 0.2627 0.4913 0.133 Uiso 1 1 calc R
H28C H 0.3264 0.2434 0.4945 0.133 Uiso 1 1 calc R

loop_
_atom_site_aniso_label
_atom_site_aniso_U_11
_atom_site_aniso_U_22
_atom_site_aniso_U_33
_atom_site_aniso_U_23
_atom_site_aniso_U_13
_atom_site_aniso_U_12
O1 0.0436(6) 0.0776(8) 0.0687(7) 0.0083(6) 0.0067(5) 0.0083(5)
N1 0.0375(7) 0.0754(11) 0.1025(13) 0.0003(9) -0.0038(8) -0.0028(7)
C1 0.0514(9) 0.0534(10) 0.0859(12) -0.0064(8) -0.0148(9) 0.0048(7)
C2 0.0734(13) 0.0721(13) 0.0983(16) -0.0164(11) -0.0311(13) 0.0041(11)
C3 0.1109(19) 0.0861(16) 0.0712(12) -0.0160(11) -0.0341(13) 0.0061(14)
C4 0.0908(14) 0.0823(14) 0.0563(10) -0.0040(9) -0.0067(10) 0.0014(12)
C5 0.0632(10) 0.0502(10) 0.0566(9) 0.0003(7) -0.0032(8) 0.0053(7)
C6 0.0567(9) 0.0524(9) 0.0523(8) 0.0051(7) 0.0078(7) 0.0005(7)
C7 0.0454(8) 0.0442(8) 0.0524(8) 0.0037(6) 0.0040(6) -0.0018(6)
C8 0.0467(8) 0.0638(10) 0.0628(9) 0.0135(8) 0.0035(7) -0.0119(7)
C9 0.0620(10) 0.0560(10) 0.0681(10) 0.0095(8) -0.0109(9) -0.0210(8)
C10 0.0518(8) 0.0438(7) 0.0532(8) 0.0023(6) -0.0034(7) -0.0088(7)
C11 0.0490(8) 0.0412(7) 0.0486(8) 0.0023(6) 0.0055(6) -0.0012(6)
C12 0.0440(7) 0.0388(8) 0.0503(8) 0.0010(6) 0.0041(6) 0.0015(6)
C13 0.0408(7) 0.0463(8) 0.0603(9) 0.0008(7) 0.0044(6) 0.0041(6)
C14 0.0506(8) 0.0454(8) 0.0613(9) -0.0011(7) -0.0048(7) 0.0049(7)
C15 0.0424(8) 0.0681(11) 0.0759(11) 0.0032(9) 0.0065(8) 0.0029(7)
C16 0.0701(11) 0.0600(10) 0.0586(9) -0.0005(7) 0.0104(9) 0.0145(9)
C17 0.119(2) 0.0825(15) 0.0557(11) -0.0064(10) 0.0224(12) 0.0220(14)
C18 0.130(2) 0.0712(13) 0.0532(9) -0.0091(9) -0.0127(12) -0.0012(13)
C19 0.0776(12) 0.0571(10) 0.0571(9) 0.0029(8) -0.0144(9) -0.0120(9)
C20 0.0710(11) 0.0581(10) 0.0622(10) 0.0109(8) -0.0148(9) -0.0080(9)
C21 0.0789(13) 0.0683(12) 0.0855(13) 0.0192(10) -0.0143(11) 0.0063(10)
C22 0.0578(10) 0.0772(13) 0.0855(13) 0.0110(10) -0.0074(9) 0.0148(9)
C23 0.0423(7) 0.0550(9) 0.0610(8) 0.0048(7) -0.0007(7) -0.0007(7)
C24 0.0774(13) 0.0641(11) 0.0711(11) 0.0189(9) -0.0027(9) -0.0055(9)
C25 0.0773(13) 0.0891(14) 0.0606(10) 0.0028(10) 0.0174(10) 0.0141(12)
C26 0.126(2) 0.0590(12) 0.0832(14) -0.0043(10) 0.0104(14) 0.0301(13)
C27 0.1113(19) 0.0889(16) 0.0817(14) 0.0126(12) -0.0438(14) -0.0358(15)
C28 0.1104(18) 0.0883(16) 0.0676(11) 0.0224(11) -0.0115(12) -0.0058(14)

loop_
_atom_type_symbol
_atom_type_description
_atom_type_scat_dispersion_real
_atom_type_scat_dispersion_imag
_atom_type_scat_source
C C 0.0181 0.0091 'International Tables Vol C Tables 4.2.6.8 and 6.1.1.4'
H H 0.0000 0.0000 'International Tables Vol C Tables 4.2.6.8 and 6.1.1.4'
N N 0.0311 0.0180 'International Tables Vol C Tables 4.2.6.8 and 6.1.1.4'
O O 0.0492 0.0322 'International Tables Vol C Tables 4.2.6.8 and 6.1.1.4'

loop_
_geom_angle_atom_site_label_1
_geom_angle_atom_site_label_2
_geom_angle_atom_site_label_3
_geom_angle
C23 O1 C8 105.82(12)
C1 N1 C15 109.47(15)
C1 N1 H1A 125.3
C15 N1 H1A 125.3
N1 C1 C2 133.6(2)
N1 C1 C14 106.34(17)
C2 C1 C14 120.1(2)
C3 C2 C1 116.4(2)
C3 C2 H2A 121.8
C1 C2 H2A 121.8
C2 C3 C4 123.3(2)
C2 C3 H3A 118.4
C4 C3 H3A 118.4
C5 C4 C3 120.6(2)
C5 C4 H4A 119.7
C3 C4 H4A 119.7
C14 C5 C4 115.98(18)
C14 C5 C6 117.28(15)
C4 C5 C6 126.73(18)
C5 C6 C25 109.35(16)
C5 C6 C7 112.30(14)
C25 C6 C7 110.51(14)
C5 C6 C24 108.62(15)
C25 C6 C24 108.82(16)
C7 C6 C24 107.14(14)
C12 C7 C8 117.57(14)
C12 C7 C6 126.21(15)
C8 C7 C6 116.17(13)
O1 C8 C9 102.08(14)
O1 C8 C7 109.36(14)
C9 C8 C7 112.93(15)
O1 C8 H8A 110.7
C9 C8 H8A 110.7
C7 C8 H8A 110.7
C8 C9 C10 100.01(13)
C8 C9 H9A 111.8
C10 C9 H9A 111.8
C8 C9 H9B 111.8
C10 C9 H9B 111.8
H9A C9 H9B 109.5
C9 C10 C11 108.07(14)
C9 C10 C23 100.74(14)
C11 C10 C23 105.18(12)
C9 C10 C19 116.12(13)
C11 C10 C19 112.96(14)
C23 C10 C19 112.58(14)
C12 C11 C16 111.93(13)
C12 C11 C10 111.47(12)
C16 C11 C10 116.90(15)
C12 C11 H11A 105.1
C16 C11 H11A 105.1
C10 C11 H11A 105.1
C7 C12 C13 118.06(14)
C7 C12 C11 123.02(14)
C13 C12 C11 118.77(13)
C15 C13 C14 105.40(15)
C15 C13 C12 136.22(16)
C14 C13 C12 117.93(13)
C5 C14 C1 123.67(17)
C5 C14 C13 127.12(15)
C1 C14 C13 109.14(16)
C13 C15 N1 109.65(17)
C13 C15 H15A 125.2
N1 C15 H15A 125.2
C26 C16 C17 112.45(18)
C26 C16 C11 115.25(17)
C17 C16 C11 108.54(15)
C26 C16 H16A 106.7
C17 C16 H16A 106.7
C11 C16 H16A 106.7
C18 C17 C16 111.8(2)
C18 C17 H17A 109.3
C16 C17 H17A 109.3
C18 C17 H17B 109.3
C16 C17 H17B 109.3
H17A C17 H17B 107.9
C17 C18 C19 115.34(18)
C17 C18 H18A 108.4
C19 C18 H18A 108.4
C17 C18 H18B 108.4
C19 C18 H18B 108.4
H18A C18 H18B 107.5
C18 C19 C27 105.4(2)
C18 C19 C20 112.18(18)
C27 C19 C20 109.89(18)
C18 C19 C10 110.02(16)
C27 C19 C10 113.46(17)
C20 C19 C10 106.08(14)
C21 C20 C28 109.71(18)
C21 C20 C19 111.82(17)
C28 C20 C19 115.00(17)
C21 C20 H20A 106.6
C28 C20 H20A 106.6
C19 C20 H20A 106.6
C20 C21 C22 114.52(16)
C20 C21 H21A 108.6
C22 C21 H21A 108.6
C20 C21 H21B 108.6
C22 C21 H21B 108.6
H21A C21 H21B 107.6
C23 C22 C21 111.59(17)
C23 C22 H22A 109.3
C21 C22 H22A 109.3
C23 C22 H22B 109.3
C21 C22 H22B 109.3
H22A C22 H22B 108.0
O1 C23 C22 108.52(14)
O1 C23 C10 106.75(13)
C22 C23 C10 116.42(15)
O1 C23 H23A 108.3
C22 C23 H23A 108.3
C10 C23 H23A 108.3
C6 C24 H24A 109.5
C6 C24 H24B 109.5
H24A C24 H24B 109.5
C6 C24 H24C 109.5
H24A C24 H24C 109.5
H24B C24 H24C 109.5
C6 C25 H25A 109.5
C6 C25 H25B 109.5
H25A C25 H25B 109.5
C6 C25 H25C 109.5
H25A C25 H25C 109.5
H25B C25 H25C 109.5
C16 C26 H26A 109.5
C16 C26 H26B 109.5
H26A C26 H26B 109.5
C16 C26 H26C 109.5
H26A C26 H26C 109.5
H26B C26 H26C 109.5
C19 C27 H27A 109.5
C19 C27 H27B 109.5
H27A C27 H27B 109.5
C19 C27 H27C 109.5
H27A C27 H27C 109.5
H27B C27 H27C 109.5
C20 C28 H28A 109.5
C20 C28 H28B 109.5
H28A C28 H28B 109.5
C20 C28 H28C 109.5
H28A C28 H28C 109.5
H28B C28 H28C 109.5

loop_
_geom_bond_atom_site_label_1
_geom_bond_atom_site_label_2
_geom_bond_distance
O1 C23 1.441(2)
O1 C8 1.452(2)
N1 C1 1.374(3)
N1 C15 1.379(3)
N1 H1A 0.8600
C1 C2 1.388(3)
C1 C14 1.400(3)
C2 C3 1.376(4)
C2 H2A 0.9300
C3 C4 1.401(4)
C3 H3A 0.9300
C4 C5 1.384(3)
C4 H4A 0.9300
C5 C14 1.380(3)
C5 C6 1.522(3)
C6 C25 1.535(3)
C6 C7 1.540(2)
C6 C24 1.547(3)
C7 C12 1.350(2)
C7 C8 1.504(2)
C8 C9 1.501(3)
C8 H8A 0.9800
C9 C10 1.540(2)
C9 H9A 0.9700
C9 H9B 0.9700
C10 C11 1.563(2)
C10 C23 1.565(2)
C10 C19 1.565(2)
C11 C12 1.524(2)
C11 C16 1.551(2)
C11 H11A 0.9800
C12 C13 1.453(2)
C13 C15 1.377(2)
C13 C14 1.423(2)
C15 H15A 0.9300
C16 C26 1.527(3)
C16 C17 1.528(3)
C16 H16A 0.9800
C17 C18 1.499(4)
C17 H17A 0.9700
C17 H17B 0.9700
C18 C19 1.535(3)
C18 H18A 0.9700
C18 H18B 0.9700
C19 C27 1.546(3)
C19 C20 1.560(3)
C20 C21 1.527(3)
C20 C28 1.533(3)
C20 H20A 0.9800
C21 C22 1.535(3)
C21 H21A 0.9700
C21 H21B 0.9700
C22 C23 1.517(2)
C22 H22A 0.9700
C22 H22B 0.9700
C23 H23A 0.9800
C24 H24A 0.9600
C24 H24B 0.9600
C24 H24C 0.9600
C25 H25A 0.9600
C25 H25B 0.9600
C25 H25C 0.9600
C26 H26A 0.9600
C26 H26B 0.9600
C26 H26C 0.9600
C27 H27A 0.9600
C27 H27B 0.9600
C27 H27C 0.9600
C28 H28A 0.9600
C28 H28B 0.9600
C28 H28C 0.9600

loop_
_geom_hbond_atom_site_label_D
_geom_hbond_atom_site_label_H
_geom_hbond_atom_site_label_A
_geom_hbond_distance_DH
_geom_hbond_distance_HA
_geom_hbond_distance_DA
_geom_hbond_angle_DHA
_geom_hbond_site_symmetry_A
N1 H1A O1 0.86 2.07 2.8447(19) 149.6 1_455

loop_
_geom_torsion_atom_site_label_1
_geom_torsion_atom_site_label_2
_geom_torsion_atom_site_label_3
_geom_torsion_atom_site_label_4
_geom_torsion
C15 N1 C1 C2 178.4(2)
C15 N1 C1 C14 -0.2(2)
N1 C1 C2 C3 -178.0(2)
C14 C1 C2 C3 0.4(3)
C1 C2 C3 C4 0.3(4)
C2 C3 C4 C5 -0.5(4)
C3 C4 C5 C14 -0.1(3)
C3 C4 C5 C6 -179.1(2)
C14 C5 C6 C25 133.22(17)
C4 C5 C6 C25 -47.8(2)
C14 C5 C6 C7 10.2(2)
C4 C5 C6 C7 -170.88(18)
C14 C5 C6 C24 -108.16(18)
C4 C5 C6 C24 70.8(2)
C5 C6 C7 C12 -11.7(2)
C25 C6 C7 C12 -134.09(19)
C24 C6 C7 C12 107.50(19)
C5 C6 C7 C8 165.75(14)
C25 C6 C7 C8 43.3(2)
C24 C6 C7 C8 -75.06(19)
C23 O1 C8 C9 42.03(16)
C23 O1 C8 C7 -77.81(16)
C12 C7 C8 O1 78.34(18)
C6 C7 C8 O1 -99.32(16)
C12 C7 C8 C9 -34.6(2)
C6 C7 C8 C9 147.75(14)
O1 C8 C9 C10 -49.67(16)
C7 C8 C9 C10 67.63(18)
C8 C9 C10 C11 -72.36(17)
C8 C9 C10 C23 37.65(16)
C8 C9 C10 C19 159.54(16)
C9 C10 C11 C12 45.35(18)
C23 C10 C11 C12 -61.60(15)
C19 C10 C11 C12 175.24(12)
C9 C10 C11 C16 -85.15(17)
C23 C10 C11 C16 167.89(13)
C19 C10 C11 C16 44.73(19)
C8 C7 C12 C13 -172.49(15)
C6 C7 C12 C13 4.9(2)
C8 C7 C12 C11 3.0(2)
C6 C7 C12 C11 -179.59(15)
C16 C11 C12 C7 123.70(17)
C10 C11 C12 C7 -9.3(2)
C16 C11 C12 C13 -60.82(19)
C10 C11 C12 C13 166.14(13)
C7 C12 C13 C15 174.47(19)
C11 C12 C13 C15 -1.2(3)
C7 C12 C13 C14 3.4(2)
C11 C12 C13 C14 -172.32(13)
C4 C5 C14 C1 0.9(3)
C6 C5 C14 C1 179.93(16)
C4 C5 C14 C13 177.59(17)
C6 C5 C14 C13 -3.3(3)
N1 C1 C14 C5 177.79(16)
C2 C1 C14 C5 -1.0(3)
N1 C1 C14 C13 0.5(2)
C2 C1 C14 C13 -178.29(17)
C15 C13 C14 C5 -177.78(17)
C12 C13 C14 C5 -4.2(2)
C15 C13 C14 C1 -0.66(19)
C12 C13 C14 C1 172.95(15)
C14 C13 C15 N1 0.5(2)
C12 C13 C15 N1 -171.31(18)
C1 N1 C15 C13 -0.2(2)
C12 C11 C16 C26 -52.5(2)
C10 C11 C16 C26 77.8(2)
C12 C11 C16 C17 -179.61(17)
C10 C11 C16 C17 -49.3(2)
C26 C16 C17 C18 -73.5(3)
C11 C16 C17 C18 55.2(3)
C16 C17 C18 C19 -60.7(3)
C17 C18 C19 C27 175.4(2)
C17 C18 C19 C20 -65.1(2)
C17 C18 C19 C10 52.8(3)
C9 C10 C19 C18 82.6(2)
C11 C10 C19 C18 -43.0(2)
C23 C10 C19 C18 -161.99(17)
C9 C10 C19 C27 -35.1(2)
C11 C10 C19 C27 -160.76(18)
C23 C10 C19 C27 80.3(2)
C9 C10 C19 C20 -155.83(17)
C11 C10 C19 C20 78.50(18)
C23 C10 C19 C20 -40.5(2)
C18 C19 C20 C21 -171.85(17)
C27 C19 C20 C21 -55.0(2)
C10 C19 C20 C21 68.0(2)
C18 C19 C20 C28 -45.9(3)
C27 C19 C20 C28 71.0(3)
C10 C19 C20 C28 -166.02(18)
C28 C20 C21 C22 -163.3(2)
C19 C20 C21 C22 -34.5(2)
C20 C21 C22 C23 -24.4(3)
C8 O1 C23 C22 -143.18(15)
C8 O1 C23 C10 -16.96(16)
C21 C22 C23 O1 171.92(17)
C21 C22 C23 C10 51.5(2)
C9 C10 C23 O1 -13.67(15)
C11 C10 C23 O1 98.57(13)
C19 C10 C23 O1 -138.02(14)
C9 C10 C23 C22 107.66(17)
C11 C10 C23 C22 -140.10(15)
C19 C10 C23 C22 -16.7(2)
